data_4325359
loop_
_publ_author_name
'Kibong Kim'
'Shin Hei Choi'
'June Jeon'
'Hyosun Lee'
'Jung Oh Huh'
'Jaeduk Yoo'
'Jong Taek Kim'
'Chang-Hee Lee'
'Yoon Sup Lee'
'David G. Churchill'

_publ_section_title
;
 Control of On-Off or Off-On Fluorescent and Optical [Cu2+] and [Hg2+]
 Responses via Formal Me/H Substitution in Fully Characterized Thienyl
 "Scorpionate"-like BODIPY Systems
;
_journal_name_full 'Inorganic Chemistry'
_journal_page_first 5351
_journal_page_last 5360
_journal_paper_doi 10.1021/ic101681h
_journal_volume 50
_journal_year 2011
_chemical_formula_sum 'C30 H25 B S3 n2'
_chemical_formula_weight 520.51
_chemical_name_systematic
; 
 ? 
;
_space_group_IT_number 15
_symmetry_cell_setting monoclinic
_symmetry_space_group_name_Hall '-C 2yc'
_symmetry_space_group_name_H-M 'C 1 2/c 1'
_atom_sites_solution_hydrogens geom
_atom_sites_solution_primary direct
_atom_sites_solution_secondary difmap
_audit_creation_method SHELXL-97
_cell_angle_alpha 90.00
_cell_angle_beta 115.963(3)
_cell_angle_gamma 90.00
_cell_formula_units_Z 8
_cell_length_a 17.2235(18)
_cell_length_b 21.909(2)
_cell_length_c 16.217(3)
_cell_measurement_temperature 296(2)
_cell_volume 5501.9(13)
_computing_structure_refinement 'SHELXL-97 (Sheldrick, 1997)'
_computing_structure_solution 'SHELXS-97 (Sheldrick, 1990)'
_diffrn_ambient_temperature 296(2)
_diffrn_measured_fraction_theta_full 0.997
_diffrn_measured_fraction_theta_max 0.997
_diffrn_radiation_monochromator graphite
_diffrn_radiation_source 'fine-focus sealed tube'
_diffrn_radiation_type MoK\a
_diffrn_radiation_wavelength 0.71073
_diffrn_reflns_av_R_equivalents 0.0449
_diffrn_reflns_av_sigmaI/netI 0.0477
_diffrn_reflns_limit_h_max 19
_diffrn_reflns_limit_h_min -19
_diffrn_reflns_limit_k_max 24
_diffrn_reflns_limit_k_min -21
_diffrn_reflns_limit_l_max 18
_diffrn_reflns_limit_l_min -18
_diffrn_reflns_number 18129
_diffrn_reflns_theta_full 23.91
_diffrn_reflns_theta_max 23.91
_diffrn_reflns_theta_min 1.61
_exptl_absorpt_coefficient_mu 0.291
_exptl_crystal_density_diffrn 1.257
_exptl_crystal_F_000 2176
_refine_diff_density_max 0.336
_refine_diff_density_min -0.381
_refine_diff_density_rms 0.080
_refine_ls_extinction_method none
_refine_ls_goodness_of_fit_ref 1.139
_refine_ls_hydrogen_treatment mixed
_refine_ls_matrix_type full
_refine_ls_number_parameters 436
_refine_ls_number_reflns 4262
_refine_ls_number_restraints 84
_refine_ls_restrained_S_all 1.140
_refine_ls_R_factor_all 0.1004
_refine_ls_R_factor_gt 0.0446
_refine_ls_shift/su_max 5.271
_refine_ls_shift/su_mean 0.327
_refine_ls_structure_factor_coef Fsqd
_refine_ls_weighting_details 'calc w=1/[\s^2^(Fo^2^)+(0.0867P)^2^+0.0000P] where P=(Fo^2^+2Fc^2^)/3'
_refine_ls_weighting_scheme calc
_refine_ls_wR_factor_gt 0.1255
_refine_ls_wR_factor_ref 0.1654
_reflns_number_gt 2500
_reflns_number_total 4262
_reflns_threshold_expression >2sigma(I)
_cod_data_source_file ic101681h_si_002.cif
_cod_data_source_block chu01-01
_cod_original_cell_volume 5502.0(12)
_cod_original_formula_sum 'C30 H25 B n2 S3'
_cod_database_code 4325359

loop_
_symmetry_equiv_pos_as_xyz
'x, y, z'
'-x, y, -z+1/2'
'x+1/2, y+1/2, z'
'-x+1/2, y+1/2, -z+1/2'
'-x, -y, -z'
'x, -y, z-1/2'
'-x+1/2, -y+1/2, -z'
'x+1/2, -y+1/2, z-1/2'

loop_
_atom_site_label
_atom_site_type_symbol
_atom_site_fract_x
_atom_site_fract_y
_atom_site_fract_z
_atom_site_U_iso_or_equiv
_atom_site_adp_type
_atom_site_occupancy
_atom_site_symmetry_multiplicity
_atom_site_calc_flag
_atom_site_refinement_flags
_atom_site_disorder_assembly
_atom_site_disorder_group
B B 0.3098(2) 0.42332(16) 0.9067(2) 0.0526(9) Uani 1 1 d . A .
N1 n 0.22771(13) 0.38060(11) 0.87864(15) 0.0502(6) Uani 1 1 d . . .
N2 n 0.32890(14) 0.42299(11) 0.82017(16) 0.0555(7) Uani 1 1 d . . .
C1 C 0.19405(18) 0.35582(14) 0.9326(2) 0.0544(8) Uani 1 1 d . B .
C2 C 0.12400(19) 0.31839(15) 0.8792(2) 0.0658(9) Uani 1 1 d . . .
H2A H 0.0905 0.2957 0.9001 0.079 Uiso 1 1 calc R . .
C3 C 0.11382(19) 0.32130(14) 0.7911(2) 0.0626(9) Uani 1 1 d . . .
H3A H 0.0717 0.3012 0.7410 0.075 Uiso 1 1 calc R . .
C4 C 0.17776(17) 0.35976(13) 0.78952(19) 0.0514(8) Uani 1 1 d . . .
C5 C 0.19565(16) 0.37549(13) 0.71630(19) 0.0505(8) Uani 1 1 d . . .
C6 C 0.27031(18) 0.40759(13) 0.73143(19) 0.0515(8) Uani 1 1 d . . .
C7 C 0.3054(2) 0.42419(15) 0.6712(2) 0.0660(9) Uani 1 1 d . . .
H7A H 0.2795 0.4195 0.6078 0.079 Uiso 1 1 calc R . .
C8 C 0.3851(2) 0.44860(18) 0.7235(2) 0.0852(12) Uani 1 1 d . . .
H8A H 0.4238 0.4635 0.7026 0.102 Uiso 1 1 calc R . .
C9 C 0.3972(2) 0.44688(17) 0.8141(2) 0.0780(11) Uani 1 1 d . . .
H9A H 0.4466 0.4606 0.8639 0.094 Uiso 1 1 calc R . .
C11 C 0.13569(18) 0.35633(15) 0.6208(2) 0.0559(8) Uani 1 1 d . . .
C12 C 0.0583(2) 0.38880(17) 0.5729(2) 0.0676(9) Uani 1 1 d . . .
C13 C 0.0043(2) 0.3698(2) 0.4843(3) 0.0832(12) Uani 1 1 d . . .
H13A H -0.0473 0.3906 0.4520 0.100 Uiso 1 1 calc R . .
C14 C 0.0238(3) 0.3222(2) 0.4429(3) 0.0868(12) Uani 1 1 d . . .
C15 C 0.0998(3) 0.29148(18) 0.4904(3) 0.0841(12) Uani 1 1 d . . .
H15A H 0.1130 0.2588 0.4623 0.101 Uiso 1 1 calc R . .
C16 C 0.1580(2) 0.30762(16) 0.5797(2) 0.0677(9) Uani 1 1 d . . .
C17 C 0.0346(2) 0.44251(18) 0.6147(3) 0.0942(13) Uani 1 1 d . . .
H17A H -0.0202 0.4584 0.5718 0.141 Uiso 1 1 calc R . .
H17B H 0.0779 0.4736 0.6295 0.141 Uiso 1 1 calc R . .
H17C H 0.0309 0.4298 0.6696 0.141 Uiso 1 1 calc R . .
C18 C -0.0364(3) 0.3019(3) 0.3453(3) 0.135(2) Uani 1 1 d . . .
H18A H -0.0866 0.3276 0.3211 0.203 Uiso 1 1 calc R . .
H18B H -0.0537 0.2604 0.3463 0.203 Uiso 1 1 calc R . .
H18C H -0.0068 0.3050 0.3073 0.203 Uiso 1 1 calc R . .
C19 C 0.2409(3) 0.27320(17) 0.6296(3) 0.0923(12) Uani 1 1 d . . .
H19A H 0.2726 0.2904 0.6896 0.138 Uiso 1 1 calc R . .
H19B H 0.2749 0.2760 0.5960 0.138 Uiso 1 1 calc R . .
H19C H 0.2284 0.2311 0.6352 0.138 Uiso 1 1 calc R . .
C21 C 0.2850(2) 0.49220(16) 0.9187(2) 0.0607(9) Uani 1 1 d . . .
S1 S 0.1826(3) 0.5187(3) 0.8737(4) 0.0826(14) Uani 0.615(6) 1 d P A 1
C22 C 0.3289(10) 0.5494(11) 0.9482(13) 0.098(7) Uani 0.615(6) 1 d PU A 1
H22A H 0.3889 0.5519 0.9751 0.118 Uiso 0.615(6) 1 calc PR A 1
C23 C 0.2779(19) 0.6012(13) 0.935(2) 0.101(12) Uani 0.615(6) 1 d P A 1
H23A H 0.2977 0.6411 0.9490 0.122 Uiso 0.615(6) 1 calc PR A 1
C24 C 0.1950(10) 0.5832(10) 0.8970(13) 0.108(6) Uani 0.615(6) 1 d PU A 1
H24A H 0.1495 0.6097 0.8867 0.130 Uiso 0.615(6) 1 calc PR A 1
S1A S 0.3600(6) 0.5451(4) 0.9646(7) 0.0878(18) Uani 0.385(6) 1 d P A 2
C22A C 0.199(2) 0.5167(16) 0.883(2) 0.095(12) Uani 0.385(6) 1 d PU A 2
H22B H 0.1464 0.4966 0.8545 0.113 Uiso 0.385(6) 1 calc PR A 2
C23A C 0.2200(12) 0.5940(10) 0.9050(15) 0.052(4) Uani 0.385(6) 1 d P A 2
H23B H 0.1791 0.6250 0.8869 0.062 Uiso 0.385(6) 1 calc PR A 2
C24A C 0.307(3) 0.601(2) 0.954(3) 0.076(8) Uani 0.385(6) 1 d P A 2
H24B H 0.3314 0.6383 0.9789 0.091 Uiso 0.385(6) 1 calc PR A 2
C31 C 0.39171(18) 0.39534(15) 0.9916(2) 0.0540(8) Uani 1 1 d . . .
S2 S 0.43741(12) 0.32941(9) 0.98007(14) 0.0858(8) Uani 0.786(5) 1 d P A 1
C32 C 0.4356(13) 0.4143(9) 1.0830(12) 0.083(5) Uani 0.786(5) 1 d PU A 1
H32A H 0.4248 0.4498 1.1077 0.099 Uiso 0.786(5) 1 calc PR A 1
C33 C 0.5055(5) 0.3659(6) 1.1358(6) 0.080(2) Uani 0.786(5) 1 d PU A 1
H33A H 0.5401 0.3668 1.1987 0.096 Uiso 0.786(5) 1 calc PR A 1
C34 C 0.5096(10) 0.3252(9) 1.0827(10) 0.096(4) Uani 0.786(5) 1 d P A 1
H34A H 0.5517 0.2949 1.1023 0.116 Uiso 0.786(5) 1 calc PR A 1
S2A S 0.4436(19) 0.4224(14) 1.0938(17) 0.103(6) Uani 0.214(5) 1 d P A 2
C32A C 0.4163(15) 0.3297(13) 1.0078(17) 0.065(7) Uani 0.214(5) 1 d PU A 2
H33B H 0.3870 0.2972 0.9702 0.078 Uiso 0.214(5) 1 calc PR A 2
C33A C 0.507(4) 0.325(3) 1.107(4) 0.063(14) Uani 0.214(5) 1 d PU A 2
H33B H 0.5442 0.2926 1.1353 0.075 Uiso 0.214(5) 1 calc PR A 2
C34A C 0.511(4) 0.3964(19) 1.140(4) 0.018(18) Uani 0.214(5) 1 d PU A 2
H34B H 0.5579 0.4145 1.1869 0.022 Uiso 0.214(5) 1 calc PR A 2
C41 C 0.22340(19) 0.3670(2) 1.0298(2) 0.0612(9) Uani 1 1 d . . .
S3 S 0.2340(3) 0.4371(3) 1.0788(3) 0.0762(9) Uani 0.666(7) 1 d P B 1
C42 C 0.2398(18) 0.3212(12) 1.0948(18) 0.090(7) Uani 0.666(7) 1 d PU B 1
H42A H 0.2403 0.2794 1.0852 0.108 Uiso 0.666(7) 1 calc PR B 1
C43 C 0.2573(11) 0.3542(11) 1.1882(13) 0.090(5) Uani 0.666(7) 1 d PU B 1
H43A H 0.2684 0.3338 1.2425 0.108 Uiso 0.666(7) 1 calc PR B 1
C44 C 0.2542(8) 0.4170(5) 1.1791(9) 0.081(4) Uani 0.666(7) 1 d PU B 1
H44A H 0.2630 0.4440 1.2266 0.097 Uiso 0.666(7) 1 calc PR B 1
S3A S 0.2372(13) 0.3095(8) 1.1026(11) 0.111(3) Uani 0.334(7) 1 d P B 2
C42A C 0.238(2) 0.4190(18) 1.078(3) 0.095(16) Uani 0.334(7) 1 d PU B 2
H42B H 0.2342 0.4591 1.0576 0.114 Uiso 0.334(7) 1 calc PR B 2
C43A C 0.2665(14) 0.3934(12) 1.1834(16) 0.058(5) Uani 0.334(7) 1 d PU B 2
C44A C 0.269(2) 0.335(2) 1.183(3) 0.095(11) Uani 0.334(7) 1 d P B 2
H44B H 0.2929 0.3119 1.2363 0.114 Uiso 0.334(7) 1 calc PR B 2

loop_
_atom_site_aniso_label
_atom_site_aniso_U_11
_atom_site_aniso_U_22
_atom_site_aniso_U_33
_atom_site_aniso_U_23
_atom_site_aniso_U_13
_atom_site_aniso_U_12
B 0.0487(19) 0.059(3) 0.052(2) -0.0044(18) 0.0241(17) -0.0080(17)
N1 0.0445(13) 0.0585(16) 0.0485(15) -0.0003(12) 0.0211(12) -0.0017(11)
N2 0.0439(13) 0.0708(18) 0.0550(16) 0.0017(13) 0.0246(12) -0.0071(12)
C1 0.0486(16) 0.066(2) 0.0530(19) 0.0036(16) 0.0267(15) -0.0007(16)
C2 0.0573(19) 0.078(2) 0.068(2) 0.0009(18) 0.0330(17) -0.0154(17)
C3 0.0521(17) 0.076(2) 0.059(2) -0.0074(17) 0.0236(16) -0.0152(16)
C4 0.0430(15) 0.060(2) 0.0509(19) -0.0021(15) 0.0203(14) -0.0035(15)
C5 0.0478(17) 0.0516(19) 0.0536(19) -0.0028(14) 0.0237(15) 0.0006(14)
C6 0.0492(17) 0.057(2) 0.0486(18) -0.0008(15) 0.0222(15) -0.0006(15)
C7 0.063(2) 0.088(3) 0.0522(19) 0.0001(18) 0.0298(17) -0.0056(18)
C8 0.064(2) 0.131(3) 0.070(2) 0.007(2) 0.0376(19) -0.022(2)
C9 0.0535(19) 0.117(3) 0.064(2) 0.001(2) 0.0262(17) -0.0226(19)
C11 0.0537(18) 0.068(2) 0.0490(19) 0.0000(16) 0.0248(16) -0.0094(16)
C12 0.0555(19) 0.090(3) 0.057(2) 0.0024(19) 0.0244(18) -0.0055(18)
C13 0.061(2) 0.125(4) 0.061(2) 0.010(2) 0.0242(19) -0.008(2)
C14 0.080(3) 0.128(4) 0.058(2) -0.006(3) 0.035(2) -0.031(3)
C15 0.106(3) 0.089(3) 0.077(3) -0.025(2) 0.057(3) -0.031(3)
C16 0.080(2) 0.068(2) 0.065(2) -0.0087(19) 0.042(2) -0.0132(19)
C17 0.077(2) 0.108(3) 0.088(3) 0.006(2) 0.027(2) 0.023(2)
C18 0.119(3) 0.218(6) 0.059(3) -0.036(3) 0.030(3) -0.060(4)
C19 0.115(3) 0.068(3) 0.102(3) -0.011(2) 0.056(3) 0.013(2)
C21 0.067(2) 0.061(2) 0.058(2) 0.0041(17) 0.0309(17) 0.0003(19)
S1 0.0751(17) 0.089(3) 0.085(2) 0.0053(15) 0.0369(14) 0.0246(15)
C22 0.099(11) 0.122(11) 0.089(8) 0.000(6) 0.055(8) -0.005(7)
C23 0.17(3) 0.044(9) 0.072(12) 0.010(7) 0.039(19) 0.000(18)
C24 0.127(10) 0.106(10) 0.093(7) 0.002(6) 0.049(8) 0.036(8)
S1A 0.111(5) 0.058(3) 0.101(3) -0.004(2) 0.052(3) -0.016(2)
C22A 0.101(15) 0.083(14) 0.092(13) -0.004(8) 0.035(9) -0.024(9)
C23A 0.040(9) 0.049(10) 0.061(10) -0.002(7) 0.016(8) -0.006(7)
C24A 0.071(12) 0.082(17) 0.073(18) 0.002(11) 0.030(13) 0.028(11)
C31 0.0474(17) 0.063(2) 0.052(2) -0.0018(16) 0.0214(16) -0.0048(15)
S2 0.0776(11) 0.0831(11) 0.0862(13) 0.0001(9) 0.0263(9) 0.0205(8)
C32 0.059(6) 0.086(7) 0.096(10) -0.001(6) 0.027(6) 0.017(5)
C33 0.063(3) 0.093(8) 0.065(3) 0.011(5) 0.011(2) 0.005(5)
C34 0.087(5) 0.130(8) 0.082(8) 0.041(7) 0.046(6) 0.041(4)
S2A 0.077(8) 0.125(12) 0.071(7) -0.034(7) 0.001(5) 0.003(7)
C32A 0.060(10) 0.066(11) 0.075(11) -0.007(8) 0.034(8) -0.004(7)
C33A 0.059(16) 0.062(16) 0.061(17) -0.001(10) 0.020(10) 0.002(9)
C34A 0.015(19) 0.018(19) 0.021(18) 0.000(7) 0.008(10) -0.002(7)
C41 0.0540(18) 0.078(3) 0.057(2) 0.009(2) 0.0291(16) -0.0015(18)
S3 0.0867(15) 0.091(3) 0.0578(14) -0.0137(13) 0.0381(11) -0.0164(12)
C42 0.098(8) 0.088(10) 0.078(11) -0.005(8) 0.033(7) -0.008(7)
C43 0.111(7) 0.096(9) 0.071(6) 0.019(7) 0.047(5) 0.005(7)
C44 0.099(6) 0.081(7) 0.076(5) -0.009(5) 0.051(4) -0.004(5)
S3A 0.142(7) 0.112(7) 0.082(5) 0.035(4) 0.053(4) 0.024(5)
C42A 0.112(17) 0.087(19) 0.086(17) 0.012(9) 0.044(10) -0.018(8)
C43A 0.062(7) 0.062(11) 0.044(7) -0.009(8) 0.018(5) 0.006(8)
C44A 0.118(15) 0.13(3) 0.040(14) 0.008(13) 0.034(11) 0.040(14)

loop_
_atom_type_symbol
_atom_type_description
_atom_type_scat_dispersion_real
_atom_type_scat_dispersion_imag
_atom_type_scat_source
C C 0.0033 0.0016 'International Tables Vol C Tables 4.2.6.8 and 6.1.1.4'
H H 0.0000 0.0000 'International Tables Vol C Tables 4.2.6.8 and 6.1.1.4'
B B 0.0013 0.0007 'International Tables Vol C Tables 4.2.6.8 and 6.1.1.4'
N N 0.0061 0.0033 'International Tables Vol C Tables 4.2.6.8 and 6.1.1.4'
S S 0.1246 0.1234 'International Tables Vol C Tables 4.2.6.8 and 6.1.1.4'

loop_
_geom_angle_atom_site_label_1
_geom_angle_atom_site_label_2
_geom_angle_atom_site_label_3
_geom_angle
N2 B n1 104.4(2)
N2 B C31 108.5(2)
N1 B C31 111.1(2)
N2 B C21 106.5(2)
N1 B C21 109.7(2)
C31 B C21 115.9(3)
C1 n1 C4 107.0(2)
C1 n1 B 129.1(2)
C4 n1 B 123.9(2)
C9 n2 C6 106.5(2)
C9 n2 B 126.9(3)
C6 n2 B 125.7(2)
N1 C1 C2 109.4(3)
N1 C1 C41 126.1(3)
C2 C1 C41 124.5(3)
C3 C2 C1 107.5(3)
C2 C3 C4 107.9(3)
N1 C4 C5 122.4(3)
N1 C4 C3 108.2(2)
C5 C4 C3 129.5(3)
C6 C5 C4 120.5(3)
C6 C5 C11 119.4(2)
C4 C5 C11 120.1(2)
C5 C6 n2 120.1(2)
C5 C6 C7 131.0(3)
N2 C6 C7 108.6(3)
C8 C7 C6 106.9(3)
C7 C8 C9 106.9(3)
N2 C9 C8 111.1(3)
C16 C11 C12 120.9(3)
C16 C11 C5 119.9(3)
C12 C11 C5 119.2(3)
C13 C12 C11 117.6(3)
C13 C12 C17 120.7(3)
C11 C12 C17 121.7(3)
C14 C13 C12 122.8(4)
C13 C14 C15 118.8(4)
C13 C14 C18 122.1(4)
C15 C14 C18 119.1(4)
C14 C15 C16 122.2(4)
C11 C16 C15 117.6(3)
C11 C16 C19 121.5(3)
C15 C16 C19 120.9(3)
C22 C21 C22A 96.2(16)
C22 C21 B 137.2(8)
C22A C21 B 125.8(15)
C22 C21 S1A 16.5(9)
C22A C21 S1A 112.6(15)
B C21 S1A 121.2(4)
C22 C21 S1 98.2(8)
C22A C21 S1 2.2(17)
B C21 S1 123.7(3)
S1A C21 S1 114.6(4)
C24 S1 C21 102.4(7)
C21 C22 C23 117.1(17)
C24 C23 C22 108(2)
C23 C24 S1 114.1(19)
C24A S1A C21 102(2)
C21 C22A C23A 101(2)
C24A C23A C22A 108(3)
C23A C24A S1A 116(4)
C32 C31 C32A 96.9(13)
C32 C31 B 131.4(8)
C32A C31 B 126.7(10)
C32 C31 S2A 5(2)
C32A C31 S2A 100.7(14)
B C31 S2A 128.9(11)
C32 C31 S2 108.0(8)
C32A C31 S2 24.0(9)
B C31 S2 120.5(2)
S2A C31 S2 110.6(11)
C34 S2 C31 97.0(8)
C31 C32 C33 108.1(13)
C34 C33 C32 111.6(11)
C33 C34 S2 115.0(13)
C34A S2A C31 114(3)
C31 C32A C33A 107(3)
C34A C33A C32A 98(5)
C33A C34A S2A 111(5)
C42A C41 C42 104(2)
C42A C41 C1 131.6(17)
C42 C41 C1 124.0(13)
C42A C41 S3A 107.3(19)
C42 C41 S3A 3.9(18)
C1 C41 S3A 121.0(7)
C42A C41 S3 7.0(18)
C42 C41 S3 110.6(13)
C1 C41 S3 125.1(3)
S3A C41 S3 113.4(7)
C44 S3 C41 99.2(5)
C41 C42 C43 106.6(19)
C44 C43 C42 111.7(16)
C43 C44 S3 111.7(11)
C44A S3A C41 105(2)
C41 C42A C43A 102(3)
C44A C43A C42A 109(3)
C43A C44A S3A 116(4)

loop_
_geom_bond_atom_site_label_1
_geom_bond_atom_site_label_2
_geom_bond_distance
B n2 1.575(4)
B n1 1.588(4)
B C31 1.600(5)
B C21 1.604(5)
N1 C1 1.356(3)
N1 C4 1.396(3)
N2 C9 1.331(4)
N2 C6 1.390(4)
C1 C2 1.401(4)
C1 C41 1.451(4)
C2 C3 1.362(4)
C3 C4 1.396(4)
C4 C5 1.394(4)
C5 C6 1.390(4)
C5 C11 1.497(4)
C6 C7 1.403(4)
C7 C8 1.367(4)
C8 C9 1.390(5)
C11 C16 1.398(4)
C11 C12 1.407(4)
C12 C13 1.389(5)
C12 C17 1.502(5)
C13 C14 1.360(5)
C14 C15 1.370(5)
C14 C18 1.531(5)
C15 C16 1.399(5)
C16 C19 1.500(5)
C21 C22 1.43(2)
C21 C22A 1.43(3)
C21 S1A 1.650(9)
C21 S1 1.689(6)
S1 C24 1.46(2)
C22 C23 1.39(3)
C23 C24 1.34(3)
S1A C24A 1.49(4)
C22A C23A 1.73(4)
C23A C24A 1.36(5)
C31 C32 1.399(17)
C31 C32A 1.49(3)
C31 S2A 1.61(2)
C31 S2 1.694(4)
S2 C34 1.585(15)
C32 C33 1.55(2)
C33 C34 1.26(2)
S2A C34A 1.21(6)
C32A C33A 1.69(7)
C33A C34A 1.64(8)
C41 C42A 1.34(4)
C41 C42 1.39(2)
C41 S3A 1.671(16)
C41 S3 1.701(7)
S3 C44 1.570(15)
C42 C43 1.58(3)
C43 C44 1.38(3)
S3A C44A 1.29(4)
C42A C43A 1.66(5)
C43A C44A 1.29(5)
